data_7030755
loop_
_publ_author_name
'Hickey, Anne K.'
'Crestani, Marco G.'
'Fout, Alison R.'
'Gao, Xinfeng'
'Chen, Chun-Hsing'
'Mindiola, Daniel J.'

_publ_section_title
;
 Dehydrogenation of hydrocarbons with metal-carbon multiple bonds and
 trapping of a titanium(ii) intermediate.
;
_journal_issue 26
_journal_name_full 'Dalton transactions (Cambridge, England : 2003)'
_journal_page_first 9834
_journal_page_last 9837
_journal_paper_doi 10.1039/c4dt01037j
_journal_volume 43
_journal_year 2014
_chemical_formula_moiety 'C41 H57 N3 P2 Ti'
_chemical_formula_sum 'C41 H57 N3 P2 Ti'
_chemical_formula_weight 701.74
_chemical_name_systematic
; 
 ? 
;
_space_group_IT_number 14
_symmetry_cell_setting P21/c
_symmetry_space_group_name_Hall '-P 2ybc'
_symmetry_space_group_name_H-M 'P 1 21/c 1'
_atom_sites_solution_hydrogens geom
_atom_sites_solution_primary direct
_atom_sites_solution_secondary difmap
_audit_creation_method SHELXL-97
_cell_angle_alpha 90.00
_cell_angle_beta 112.7370(10)
_cell_angle_gamma 90.00
_cell_formula_units_Z 4
_cell_length_a 16.5848(5)
_cell_length_b 12.0621(3)
_cell_length_c 20.9865(6)
_cell_measurement_reflns_used 5765
_cell_measurement_temperature 150(2)
_cell_measurement_theta_max 25.02
_cell_measurement_theta_min 2.61
_cell_volume 3872.04(19)
_computing_cell_refinement 'Bruker SAINT'
_computing_data_collection 'Bruker APEX2'
_computing_data_reduction 'Bruker SAINT'
_computing_molecular_graphics 'Bruker SHELXTL'
_computing_publication_material 'Bruker SHELXTL'
_computing_structure_refinement 'SHELXL-97 (Sheldrick, 2008)'
_computing_structure_solution 'SHELXS-97 (Sheldrick, 2008)'
_diffrn_ambient_temperature 150(2)
_diffrn_measured_fraction_theta_full 0.996
_diffrn_measured_fraction_theta_max 0.996
_diffrn_measurement_device_type 'Bruker APEX-II CCD'
_diffrn_measurement_method '\f and \w scans'
_diffrn_radiation_monochromator graphite
_diffrn_radiation_source 'fine-focus sealed tube'
_diffrn_radiation_type MoK\a
_diffrn_radiation_wavelength 0.71073
_diffrn_reflns_av_R_equivalents 0.0377
_diffrn_reflns_av_sigmaI/netI 0.0494
_diffrn_reflns_limit_h_max 19
_diffrn_reflns_limit_h_min -19
_diffrn_reflns_limit_k_max 14
_diffrn_reflns_limit_k_min -8
_diffrn_reflns_limit_l_max 21
_diffrn_reflns_limit_l_min -24
_diffrn_reflns_number 17573
_diffrn_reflns_theta_full 25.03
_diffrn_reflns_theta_max 25.03
_diffrn_reflns_theta_min 1.99
_exptl_absorpt_coefficient_mu 0.335
_exptl_absorpt_correction_type none
_exptl_crystal_colour purple
_exptl_crystal_density_diffrn 1.204
_exptl_crystal_density_method 'not measured'
_exptl_crystal_description plate
_exptl_crystal_F_000 1504
_exptl_crystal_size_max 0.24
_exptl_crystal_size_mid 0.17
_exptl_crystal_size_min 0.05
_refine_diff_density_max 0.801
_refine_diff_density_min -0.429
_refine_diff_density_rms 0.064
_refine_ls_extinction_method none
_refine_ls_goodness_of_fit_ref 1.055
_refine_ls_hydrogen_treatment mixed
_refine_ls_matrix_type full
_refine_ls_number_parameters 437
_refine_ls_number_reflns 6814
_refine_ls_number_restraints 0
_refine_ls_restrained_S_all 1.055
_refine_ls_R_factor_all 0.0695
_refine_ls_R_factor_gt 0.0473
_refine_ls_shift/su_max 0.000
_refine_ls_shift/su_mean 0.000
_refine_ls_structure_factor_coef Fsqd
_refine_ls_weighting_details 'calc w=1/[\s^2^(Fo^2^)+(0.0736P)^2^+1.8390P] where P=(Fo^2^+2Fc^2^)/3'
_refine_ls_weighting_scheme calc
_refine_ls_wR_factor_gt 0.1262
_refine_ls_wR_factor_ref 0.1381
_reflns_number_gt 5129
_reflns_number_total 6814
_reflns_threshold_expression >2sigma(I)
_cod_data_source_file c4dt01037j2.cif
_cod_data_source_block 13037
_cod_depositor_comments 'Adding full bibliography for 7030755.cif.'
_cod_database_code 7030755

loop_
_symmetry_equiv_pos_as_xyz
'x, y, z'
'-x, y+1/2, -z+1/2'
'-x, -y, -z'
'x, -y-1/2, z-1/2'

loop_
_atom_site_label
_atom_site_type_symbol
_atom_site_fract_x
_atom_site_fract_y
_atom_site_fract_z
_atom_site_U_iso_or_equiv
_atom_site_adp_type
_atom_site_occupancy
_atom_site_symmetry_multiplicity
_atom_site_calc_flag
_atom_site_refinement_flags
Ti1 Ti 0.26373(3) 0.58033(4) 0.23078(2) 0.02254(15) Uani 1 1 d .
P1 P 0.42392(5) 0.52706(6) 0.30726(4) 0.02224(18) Uani 1 1 d .
P2 P 0.09712(5) 0.56173(6) 0.20126(4) 0.02262(18) Uani 1 1 d .
N1 N 0.25406(14) 0.47841(18) 0.31021(11) 0.0228(5) Uani 1 1 d .
N2 N 0.26907(15) 0.6498(2) 0.13984(12) 0.0280(6) Uani 1 1 d .
N3 N 0.25499(15) 0.4437(2) 0.16274(12) 0.0285(6) Uani 1 1 d .
C1 C 0.48431(19) 0.6143(2) 0.38516(15) 0.0310(7) Uani 1 1 d .
H7 H 0.4852 0.6919 0.3688 0.037 Uiso 1 1 calc R
C2 C 0.4351(2) 0.6157(3) 0.43310(16) 0.0396(8) Uani 1 1 d .
H3 H 0.4354 0.5411 0.4517 0.059 Uiso 1 1 calc R
H1 H 0.3747 0.6394 0.4073 0.059 Uiso 1 1 calc R
H2 H 0.4637 0.6675 0.4712 0.059 Uiso 1 1 calc R
C3 C 0.5798(2) 0.5786(3) 0.42489(17) 0.0407(8) Uani 1 1 d .
H4 H 0.6069 0.6269 0.4651 0.061 Uiso 1 1 calc R
H6 H 0.6120 0.5844 0.3945 0.061 Uiso 1 1 calc R
H5 H 0.5813 0.5017 0.4404 0.061 Uiso 1 1 calc R
C4 C 0.40054(18) 0.4005(2) 0.34380(14) 0.0230(6) Uani 1 1 d .
C5 C 0.31545(18) 0.3940(2) 0.34314(13) 0.0229(6) Uani 1 1 d .
C6 C 0.18855(18) 0.5012(2) 0.33560(14) 0.0239(6) Uani 1 1 d .
C7 C 0.20077(19) 0.4901(2) 0.40540(14) 0.0289(7) Uani 1 1 d .
H27 H 0.2558 0.4658 0.4379 0.035 Uiso 1 1 calc R
C8 C 0.1350(2) 0.5135(2) 0.42776(15) 0.0309(7) Uani 1 1 d .
H26 H 0.1457 0.5039 0.4753 0.037 Uiso 1 1 calc R
C9 C 0.0531(2) 0.5508(2) 0.38322(15) 0.0297(7) Uani 1 1 d .
C10 C 0.04172(19) 0.5653(2) 0.31479(15) 0.0268(6) Uani 1 1 d .
H22 H -0.0132 0.5914 0.2832 0.032 Uiso 1 1 calc R
C11 C 0.10667(18) 0.5435(2) 0.29024(14) 0.0241(6) Uani 1 1 d .
C12 C 0.0268(2) 0.4426(3) 0.15752(16) 0.0364(8) Uani 1 1 d .
H8 H -0.0328 0.4602 0.1562 0.044 Uiso 1 1 calc R
C13 C 0.0166(2) 0.4322(3) 0.08203(17) 0.0468(9) Uani 1 1 d .
H10 H 0.0737 0.4162 0.0803 0.070 Uiso 1 1 calc R
H9 H -0.0062 0.5018 0.0577 0.070 Uiso 1 1 calc R
H11 H -0.0241 0.3718 0.0598 0.070 Uiso 1 1 calc R
C14 C 0.0532(3) 0.3356(3) 0.1965(2) 0.0536(10) Uani 1 1 d .
H12 H 0.0084 0.2792 0.1746 0.080 Uiso 1 1 calc R
H13 H 0.0592 0.3468 0.2443 0.080 Uiso 1 1 calc R
H14 H 0.1092 0.3109 0.1959 0.080 Uiso 1 1 calc R
C15 C 0.02747(19) 0.6862(3) 0.16594(16) 0.0333(7) Uani 1 1 d .
H18 H 0.0438 0.7417 0.2043 0.040 Uiso 1 1 calc R
C16 C 0.0506(2) 0.7385(3) 0.10816(18) 0.0467(9) Uani 1 1 d .
H15 H 0.0351 0.6870 0.0691 0.070 Uiso 1 1 calc R
H17 H 0.1134 0.7541 0.1258 0.070 Uiso 1 1 calc R
H16 H 0.0179 0.8078 0.0928 0.070 Uiso 1 1 calc R
C17 C -0.0715(2) 0.6712(3) 0.13988(19) 0.0496(10) Uani 1 1 d .
H19 H -0.1003 0.7429 0.1246 0.074 Uiso 1 1 calc R
H20 H -0.0869 0.6419 0.1772 0.074 Uiso 1 1 calc R
H21 H -0.0907 0.6191 0.1010 0.074 Uiso 1 1 calc R
C18 C -0.0182(2) 0.5763(3) 0.40876(18) 0.0424(8) Uani 1 1 d .
H25 H -0.0685 0.6084 0.3711 0.064 Uiso 1 1 calc R
H24 H 0.0036 0.6292 0.4471 0.064 Uiso 1 1 calc R
H23 H -0.0361 0.5078 0.4247 0.064 Uiso 1 1 calc R
C19 C 0.29472(19) 0.2983(2) 0.37238(14) 0.0273(6) Uani 1 1 d .
H33 H 0.2375 0.2902 0.3719 0.033 Uiso 1 1 calc R
C20 C 0.3557(2) 0.2161(2) 0.40168(15) 0.0306(7) Uani 1 1 d .
H32 H 0.3396 0.1534 0.4215 0.037 Uiso 1 1 calc R
C21 C 0.44016(19) 0.2222(2) 0.40312(14) 0.0276(7) Uani 1 1 d .
C22 C 0.46054(19) 0.3151(2) 0.37309(14) 0.0250(6) Uani 1 1 d .
H28 H 0.5173 0.3208 0.3724 0.030 Uiso 1 1 calc R
C23 C 0.5066(2) 0.1322(2) 0.43632(16) 0.0368(8) Uani 1 1 d .
H30 H 0.5627 0.1528 0.4343 0.055 Uiso 1 1 calc R
H31 H 0.4862 0.0623 0.4115 0.055 Uiso 1 1 calc R
H29 H 0.5139 0.1231 0.4846 0.055 Uiso 1 1 calc R
C24 C 0.50635(19) 0.4937(2) 0.27132(15) 0.0285(7) Uani 1 1 d .
H34 H 0.5586 0.4604 0.3086 0.034 Uiso 1 1 calc R
C25 C 0.4704(2) 0.4109(3) 0.21145(17) 0.0381(8) Uani 1 1 d .
H36 H 0.4241 0.4464 0.1723 0.057 Uiso 1 1 calc R
H35 H 0.4464 0.3463 0.2264 0.057 Uiso 1 1 calc R
H37 H 0.5176 0.3871 0.1974 0.057 Uiso 1 1 calc R
C26 C 0.5338(2) 0.6008(3) 0.24665(17) 0.0366(8) Uani 1 1 d .
H38 H 0.5763 0.5840 0.2261 0.055 Uiso 1 1 calc R
H40 H 0.5604 0.6510 0.2860 0.055 Uiso 1 1 calc R
H39 H 0.4823 0.6364 0.2121 0.055 Uiso 1 1 calc R
C27 C 0.2684(2) 0.7385(2) 0.27460(16) 0.0319(7) Uani 1 1 d .
C28 C 0.2520(2) 0.8566(3) 0.29722(19) 0.0449(9) Uani 1 1 d .
C29 C 0.2429(4) 0.9440(3) 0.2414(3) 0.0870(17) Uani 1 1 d .
H43 H 0.1898 0.9293 0.2005 0.130 Uiso 1 1 calc R
H42 H 0.2940 0.9403 0.2288 0.130 Uiso 1 1 calc R
H41 H 0.2393 1.0180 0.2594 0.130 Uiso 1 1 calc R
C30 C 0.1698(3) 0.8561(4) 0.3127(3) 0.0872(17) Uani 1 1 d .
H44 H 0.1731 0.7955 0.3448 0.131 Uiso 1 1 calc R
H46 H 0.1186 0.8455 0.2697 0.131 Uiso 1 1 calc R
H45 H 0.1647 0.9270 0.3337 0.131 Uiso 1 1 calc R
C31 C 0.3267(2) 0.8928(3) 0.3631(2) 0.0561(10) Uani 1 1 d .
H49 H 0.3148 0.9673 0.3760 0.084 Uiso 1 1 calc R
H48 H 0.3814 0.8938 0.3555 0.084 Uiso 1 1 calc R
H47 H 0.3322 0.8408 0.4004 0.084 Uiso 1 1 calc R
C32 C 0.25361(19) 0.5825(3) 0.08230(15) 0.0316(7) Uani 1 1 d .
C33 C 0.2447(2) 0.6276(3) 0.01779(17) 0.0465(9) Uani 1 1 d .
H53 H 0.2316 0.5801 -0.0210 0.056 Uiso 1 1 calc R
C34 C 0.2545(2) 0.7379(3) 0.01061(19) 0.0530(10) Uani 1 1 d .
H52 H 0.2469 0.7686 -0.0330 0.064 Uiso 1 1 calc R
C35 C 0.2762(2) 0.8054(3) 0.06912(19) 0.0468(9) Uani 1 1 d .
H51 H 0.2865 0.8824 0.0661 0.056 Uiso 1 1 calc R
C36 C 0.2825(2) 0.7605(3) 0.13057(17) 0.0370(8) Uani 1 1 d .
H50 H 0.2969 0.8084 0.1693 0.044 Uiso 1 1 calc R
C37 C 0.24701(19) 0.4683(3) 0.09504(15) 0.0336(7) Uani 1 1 d .
C38 C 0.25349(19) 0.3342(3) 0.17783(16) 0.0341(7) Uani 1 1 d .
H57 H 0.2605 0.3153 0.2236 0.041 Uiso 1 1 calc R
C39 C 0.2426(2) 0.2489(3) 0.13189(18) 0.0422(8) Uani 1 1 d .
H56 H 0.2418 0.1741 0.1458 0.051 Uiso 1 1 calc R
C40 C 0.2329(2) 0.2743(3) 0.06419(18) 0.0484(9) Uani 1 1 d .
H55 H 0.2245 0.2170 0.0311 0.058 Uiso 1 1 calc R
C41 C 0.2358(2) 0.3828(3) 0.04645(17) 0.0440(9) Uani 1 1 d .
H54 H 0.2301 0.4009 0.0009 0.053 Uiso 1 1 calc R

loop_
_atom_site_aniso_label
_atom_site_aniso_U_11
_atom_site_aniso_U_22
_atom_site_aniso_U_33
_atom_site_aniso_U_23
_atom_site_aniso_U_13
_atom_site_aniso_U_12
Ti1 0.0228(3) 0.0238(3) 0.0213(3) 0.0032(2) 0.0088(2) 0.0019(2)
P1 0.0229(4) 0.0200(4) 0.0232(4) 0.0016(3) 0.0082(3) -0.0004(3)
P2 0.0223(4) 0.0248(4) 0.0201(4) 0.0008(3) 0.0076(3) -0.0002(3)
N1 0.0205(12) 0.0232(12) 0.0231(12) 0.0021(10) 0.0065(10) -0.0007(10)
N2 0.0237(13) 0.0331(14) 0.0276(13) 0.0052(11) 0.0105(11) 0.0025(10)
N3 0.0257(13) 0.0336(14) 0.0260(13) -0.0012(11) 0.0096(11) 0.0029(11)
C1 0.0351(17) 0.0250(15) 0.0281(16) -0.0006(12) 0.0070(14) -0.0046(13)
C2 0.049(2) 0.0358(18) 0.0293(17) -0.0079(14) 0.0095(15) -0.0011(15)
C3 0.0344(18) 0.046(2) 0.0327(18) -0.0015(15) 0.0030(15) -0.0083(15)
C4 0.0248(15) 0.0222(14) 0.0201(14) -0.0006(11) 0.0066(12) -0.0024(11)
C5 0.0250(15) 0.0218(14) 0.0192(14) -0.0011(11) 0.0055(12) -0.0003(11)
C6 0.0285(15) 0.0188(14) 0.0246(15) -0.0007(11) 0.0107(13) -0.0043(11)
C7 0.0288(16) 0.0317(16) 0.0231(15) 0.0019(12) 0.0068(13) -0.0029(13)
C8 0.0416(18) 0.0316(16) 0.0215(15) -0.0001(12) 0.0145(14) -0.0032(14)
C9 0.0365(17) 0.0258(15) 0.0317(17) 0.0005(13) 0.0185(14) 0.0001(13)
C10 0.0284(15) 0.0247(15) 0.0279(16) 0.0004(12) 0.0113(13) 0.0025(12)
C11 0.0281(15) 0.0232(14) 0.0218(14) 0.0006(11) 0.0104(12) -0.0005(12)
C12 0.0372(18) 0.0416(19) 0.0290(17) -0.0051(14) 0.0113(14) -0.0146(15)
C13 0.053(2) 0.052(2) 0.0332(18) -0.0147(16) 0.0145(17) -0.0179(18)
C14 0.065(3) 0.042(2) 0.059(2) -0.0074(18) 0.029(2) -0.0137(18)
C15 0.0300(16) 0.0349(17) 0.0334(17) 0.0074(14) 0.0106(14) 0.0104(13)
C16 0.041(2) 0.051(2) 0.052(2) 0.0270(18) 0.0225(18) 0.0159(17)
C17 0.0311(19) 0.069(3) 0.046(2) 0.0190(19) 0.0117(16) 0.0174(17)
C18 0.051(2) 0.044(2) 0.0421(19) 0.0070(16) 0.0288(17) 0.0090(16)
C19 0.0264(15) 0.0261(15) 0.0305(16) 0.0002(12) 0.0123(13) -0.0047(12)
C20 0.0396(18) 0.0189(14) 0.0310(16) 0.0016(12) 0.0111(14) -0.0053(13)
C21 0.0339(16) 0.0202(14) 0.0254(15) -0.0011(12) 0.0081(13) 0.0006(12)
C22 0.0270(15) 0.0222(14) 0.0235(15) -0.0010(12) 0.0073(12) -0.0005(12)
C23 0.0410(19) 0.0265(16) 0.0371(18) 0.0060(14) 0.0088(15) 0.0057(14)
C24 0.0239(15) 0.0291(16) 0.0346(17) 0.0056(13) 0.0136(13) -0.0003(12)
C25 0.0393(19) 0.0356(18) 0.049(2) -0.0064(15) 0.0282(17) -0.0021(14)
C26 0.0386(18) 0.0345(17) 0.0416(19) 0.0071(14) 0.0209(16) -0.0014(14)
C27 0.0320(16) 0.0260(16) 0.0357(17) 0.0051(13) 0.0108(14) 0.0011(13)
C28 0.043(2) 0.0351(19) 0.055(2) -0.0047(16) 0.0173(18) 0.0034(15)
C29 0.141(5) 0.029(2) 0.083(3) 0.008(2) 0.034(3) 0.018(2)
C30 0.049(3) 0.099(4) 0.117(4) -0.060(3) 0.036(3) -0.010(2)
C31 0.054(2) 0.047(2) 0.070(3) -0.021(2) 0.027(2) -0.0101(18)
C32 0.0259(16) 0.0443(19) 0.0253(15) 0.0021(13) 0.0107(13) 0.0053(13)
C33 0.046(2) 0.067(3) 0.0284(18) 0.0070(17) 0.0153(16) 0.0095(18)
C34 0.057(2) 0.068(3) 0.040(2) 0.0213(19) 0.0254(19) 0.009(2)
C35 0.046(2) 0.046(2) 0.051(2) 0.0222(18) 0.0226(18) 0.0005(17)
C36 0.0356(18) 0.0335(17) 0.0419(19) 0.0082(14) 0.0149(15) -0.0011(14)
C37 0.0246(16) 0.049(2) 0.0256(16) -0.0040(14) 0.0081(13) 0.0047(14)
C38 0.0300(17) 0.0360(18) 0.0317(17) -0.0033(14) 0.0070(14) 0.0032(14)
C39 0.0377(19) 0.0384(19) 0.046(2) -0.0100(15) 0.0111(16) 0.0029(15)
C40 0.048(2) 0.051(2) 0.041(2) -0.0201(17) 0.0110(17) 0.0061(17)
C41 0.0384(19) 0.065(2) 0.0266(17) -0.0109(16) 0.0101(15) 0.0039(17)

loop_
_atom_type_symbol
_atom_type_description
_atom_type_scat_dispersion_real
_atom_type_scat_dispersion_imag
_atom_type_scat_source
C C 0.0033 0.0016 'International Tables Vol C Tables 4.2.6.8 and 6.1.1.4'
H H 0.0000 0.0000 'International Tables Vol C Tables 4.2.6.8 and 6.1.1.4'
N N 0.0061 0.0033 'International Tables Vol C Tables 4.2.6.8 and 6.1.1.4'
P P 0.1023 0.0942 'International Tables Vol C Tables 4.2.6.8 and 6.1.1.4'
Ti Ti 0.2776 0.4457 'International Tables Vol C Tables 4.2.6.8 and 6.1.1.4'

loop_
_geom_angle_atom_site_label_1
_geom_angle_atom_site_label_2
_geom_angle_atom_site_label_3
_geom_angle
C27 Ti1 N2 91.60(11)
C27 Ti1 N1 100.51(10)
N2 Ti1 N1 167.81(9)
C27 Ti1 N3 165.17(11)
N2 Ti1 N3 73.75(9)
N1 Ti1 N3 94.09(9)
C27 Ti1 P2 92.19(9)
N2 Ti1 P2 103.33(7)
N1 Ti1 P2 75.01(6)
N3 Ti1 P2 89.02(7)
C27 Ti1 P1 95.63(8)
N2 Ti1 P1 105.41(7)
N1 Ti1 P1 75.03(6)
N3 Ti1 P1 90.64(7)
P2 Ti1 P1 149.94(3)
C4 P1 C24 107.62(13)
C4 P1 C1 103.45(13)
C24 P1 C1 104.39(14)
C4 P1 Ti1 97.73(9)
C24 P1 Ti1 122.97(10)
C1 P1 Ti1 118.29(10)
C11 P2 C12 101.67(13)
C11 P2 C15 107.41(14)
C12 P2 C15 104.64(15)
C11 P2 Ti1 95.90(9)
C12 P2 Ti1 126.33(12)
C15 P2 Ti1 117.63(10)
C6 N1 C5 118.0(2)
C6 N1 Ti1 119.09(17)
C5 N1 Ti1 122.69(18)
C36 N2 C32 115.3(3)
C36 N2 Ti1 125.1(2)
C32 N2 Ti1 119.51(19)
C38 N3 C37 115.9(3)
C38 N3 Ti1 126.3(2)
C37 N3 Ti1 117.7(2)
C2 C1 C3 110.3(3)
C2 C1 P1 109.9(2)
C3 C1 P1 114.0(2)
C2 C1 H7 107.4
C3 C1 H7 107.4
P1 C1 H7 107.4
C1 C2 H3 109.5
C1 C2 H1 109.5
H3 C2 H1 109.5
C1 C2 H2 109.5
H3 C2 H2 109.5
H1 C2 H2 109.5
C1 C3 H4 109.5
C1 C3 H6 109.5
H4 C3 H6 109.5
C1 C3 H5 109.5
H4 C3 H5 109.5
H6 C3 H5 109.5
C22 C4 C5 120.2(3)
C22 C4 P1 125.0(2)
C5 C4 P1 114.8(2)
C4 C5 C19 116.9(2)
C4 C5 N1 119.5(2)
C19 C5 N1 123.4(3)
C7 C6 N1 123.6(3)
C7 C6 C11 116.7(3)
N1 C6 C11 119.6(2)
C8 C7 C6 121.5(3)
C8 C7 H27 119.2
C6 C7 H27 119.2
C7 C8 C9 122.3(3)
C7 C8 H26 118.8
C9 C8 H26 118.8
C10 C9 C8 116.3(3)
C10 C9 C18 122.2(3)
C8 C9 C18 121.5(3)
C9 C10 C11 123.2(3)
C9 C10 H22 118.4
C11 C10 H22 118.4
C10 C11 C6 119.9(3)
C10 C11 P2 125.8(2)
C6 C11 P2 114.3(2)
C14 C12 C13 112.7(3)
C14 C12 P2 113.7(2)
C13 C12 P2 111.8(2)
C14 C12 H8 106.0
C13 C12 H8 106.0
P2 C12 H8 106.0
C12 C13 H10 109.5
C12 C13 H9 109.5
H10 C13 H9 109.5
C12 C13 H11 109.5
H10 C13 H11 109.5
H9 C13 H11 109.5
C12 C14 H12 109.5
C12 C14 H13 109.5
H12 C14 H13 109.5
C12 C14 H14 109.5
H12 C14 H14 109.5
H13 C14 H14 109.5
C17 C15 C16 109.0(3)
C17 C15 P2 117.5(2)
C16 C15 P2 109.8(2)
C17 C15 H18 106.6
C16 C15 H18 106.6
P2 C15 H18 106.6
C15 C16 H15 109.5
C15 C16 H17 109.5
H15 C16 H17 109.5
C15 C16 H16 109.5
H15 C16 H16 109.5
H17 C16 H16 109.5
C15 C17 H19 109.5
C15 C17 H20 109.5
H19 C17 H20 109.5
C15 C17 H21 109.5
H19 C17 H21 109.5
H20 C17 H21 109.5
C9 C18 H25 109.5
C9 C18 H24 109.5
H25 C18 H24 109.5
C9 C18 H23 109.5
H25 C18 H23 109.5
H24 C18 H23 109.5
C20 C19 C5 121.4(3)
C20 C19 H33 119.3
C5 C19 H33 119.3
C19 C20 C21 122.0(3)
C19 C20 H32 119.0
C21 C20 H32 119.0
C22 C21 C20 116.9(3)
C22 C21 C23 121.8(3)
C20 C21 C23 121.3(3)
C21 C22 C4 122.5(3)
C21 C22 H28 118.8
C4 C22 H28 118.8
C21 C23 H30 109.5
C21 C23 H31 109.5
H30 C23 H31 109.5
C21 C23 H29 109.5
H30 C23 H29 109.5
H31 C23 H29 109.5
C26 C24 C25 110.3(3)
C26 C24 P1 108.6(2)
C25 C24 P1 111.2(2)
C26 C24 H34 108.9
C25 C24 H34 108.9
P1 C24 H34 108.9
C24 C25 H36 109.5
C24 C25 H35 109.5
H36 C25 H35 109.5
C24 C25 H37 109.5
H36 C25 H37 109.5
H35 C25 H37 109.5
C24 C26 H38 109.5
C24 C26 H40 109.5
H38 C26 H40 109.5
C24 C26 H39 109.5
H38 C26 H39 109.5
H40 C26 H39 109.5
C28 C27 Ti1 168.5(2)
C30 C28 C31 106.8(3)
C30 C28 C29 109.5(4)
C31 C28 C29 107.5(3)
C30 C28 C27 109.7(3)
C31 C28 C27 111.3(3)
C29 C28 C27 111.8(3)
C28 C29 H43 109.5
C28 C29 H42 109.5
H43 C29 H42 109.5
C28 C29 H41 109.5
H43 C29 H41 109.5
H42 C29 H41 109.5
C28 C30 H44 109.5
C28 C30 H46 109.5
H44 C30 H46 109.5
C28 C30 H45 109.5
H44 C30 H45 109.5
H46 C30 H45 109.5
C28 C31 H49 109.5
C28 C31 H48 109.5
H49 C31 H48 109.5
C28 C31 H47 109.5
H49 C31 H47 109.5
H48 C31 H47 109.5
N2 C32 C33 121.4(3)
N2 C32 C37 113.9(3)
C33 C32 C37 124.7(3)
C34 C33 C32 120.8(3)
C34 C33 H53 119.6
C32 C33 H53 119.6
C33 C34 C35 118.3(3)
C33 C34 H52 120.8
C35 C34 H52 120.8
C36 C35 C34 119.8(3)
C36 C35 H51 120.1
C34 C35 H51 120.1
C35 C36 N2 124.1(3)
C35 C36 H50 118.0
N2 C36 H50 118.0
N3 C37 C41 120.7(3)
N3 C37 C32 114.3(3)
C41 C37 C32 124.9(3)
N3 C38 C39 124.9(3)
N3 C38 H57 117.5
C39 C38 H57 117.5
C38 C39 C40 118.8(3)
C38 C39 H56 120.6
C40 C39 H56 120.6
C41 C40 C39 118.9(3)
C41 C40 H55 120.6
C39 C40 H55 120.6
C40 C41 C37 120.8(3)
C40 C41 H54 119.6
C37 C41 H54 119.6

loop_
_geom_bond_atom_site_label_1
_geom_bond_atom_site_label_2
_geom_bond_distance
Ti1 C27 2.106(3)
Ti1 N2 2.117(2)
Ti1 N1 2.127(2)
Ti1 N3 2.149(2)
Ti1 P2 2.5974(8)
Ti1 P1 2.5984(8)
P1 C4 1.816(3)
P1 C24 1.843(3)
P1 C1 1.875(3)
P2 C11 1.825(3)
P2 C12 1.855(3)
P2 C15 1.864(3)
N1 C6 1.410(4)
N1 C5 1.417(3)
N2 C36 1.379(4)
N2 C32 1.394(4)
N3 C38 1.361(4)
N3 C37 1.407(4)
C1 C2 1.521(4)
C1 C3 1.539(4)
C1 H7 1.0000
C2 H3 0.9800
C2 H1 0.9800
C2 H2 0.9800
C3 H4 0.9800
C3 H6 0.9800
C3 H5 0.9800
C4 C22 1.399(4)
C4 C5 1.408(4)
C5 C19 1.411(4)
C6 C7 1.405(4)
C6 C11 1.418(4)
C7 C8 1.374(4)
C7 H27 0.9500
C8 C9 1.393(4)
C8 H26 0.9500
C9 C10 1.385(4)
C9 C18 1.506(4)
C10 C11 1.387(4)
C10 H22 0.9500
C12 C14 1.499(5)
C12 C13 1.532(4)
C12 H8 1.0000
C13 H10 0.9800
C13 H9 0.9800
C13 H11 0.9800
C14 H12 0.9800
C14 H13 0.9800
C14 H14 0.9800
C15 C17 1.527(4)
C15 C16 1.541(4)
C15 H18 1.0000
C16 H15 0.9800
C16 H17 0.9800
C16 H16 0.9800
C17 H19 0.9800
C17 H20 0.9800
C17 H21 0.9800
C18 H25 0.9800
C18 H24 0.9800
C18 H23 0.9800
C19 C20 1.380(4)
C19 H33 0.9500
C20 C21 1.391(4)
C20 H32 0.9500
C21 C22 1.390(4)
C21 C23 1.512(4)
C22 H28 0.9500
C23 H30 0.9800
C23 H31 0.9800
C23 H29 0.9800
C24 C26 1.525(4)
C24 C25 1.534(4)
C24 H34 1.0000
C25 H36 0.9800
C25 H35 0.9800
C25 H37 0.9800
C26 H38 0.9800
C26 H40 0.9800
C26 H39 0.9800
C27 C28 1.558(4)
C28 C30 1.519(5)
C28 C31 1.522(5)
C28 C29 1.539(5)
C29 H43 0.9800
C29 H42 0.9800
C29 H41 0.9800
C30 H44 0.9800
C30 H46 0.9800
C30 H45 0.9800
C31 H49 0.9800
C31 H48 0.9800
C31 H47 0.9800
C32 C33 1.413(4)
C32 C37 1.416(4)
C33 C34 1.356(5)
C33 H53 0.9500
C34 C35 1.400(5)
C34 H52 0.9500
C35 C36 1.366(4)
C35 H51 0.9500
C36 H50 0.9500
C37 C41 1.411(4)
C38 C39 1.373(4)
C38 H57 0.9500
C39 C40 1.400(5)
C39 H56 0.9500
C40 C41 1.366(5)
C40 H55 0.9500
C41 H54 0.9500

loop_
_geom_torsion_atom_site_label_1
_geom_torsion_atom_site_label_2
_geom_torsion_atom_site_label_3
_geom_torsion_atom_site_label_4
_geom_torsion
C27 Ti1 P1 C4 123.30(12)
N2 Ti1 P1 C4 -143.47(11)
N1 Ti1 P1 C4 23.90(11)
N3 Ti1 P1 C4 -70.16(11)
P2 Ti1 P1 C4 18.98(11)
C27 Ti1 P1 C24 -119.83(14)
N2 Ti1 P1 C24 -26.60(13)
N1 Ti1 P1 C24 140.78(13)
N3 Ti1 P1 C24 46.71(13)
P2 Ti1 P1 C24 135.86(12)
C27 Ti1 P1 C1 13.44(14)
N2 Ti1 P1 C1 106.67(13)
N1 Ti1 P1 C1 -85.96(13)
N3 Ti1 P1 C1 179.98(13)
P2 Ti1 P1 C1 -90.87(12)
C27 Ti1 P2 C11 -71.49(12)
N2 Ti1 P2 C11 -163.66(11)
N1 Ti1 P2 C11 28.80(11)
N3 Ti1 P2 C11 123.30(11)
P1 Ti1 P2 C11 33.72(11)
C27 Ti1 P2 C12 179.34(15)
N2 Ti1 P2 C12 87.17(14)
N1 Ti1 P2 C12 -80.37(14)
N3 Ti1 P2 C12 14.13(14)
P1 Ti1 P2 C12 -75.46(14)
C27 Ti1 P2 C15 41.69(14)
N2 Ti1 P2 C15 -50.48(14)
N1 Ti1 P2 C15 141.98(13)
N3 Ti1 P2 C15 -123.52(13)
P1 Ti1 P2 C15 146.90(12)
C27 Ti1 N1 C6 52.2(2)
N2 Ti1 N1 C6 -121.0(4)
N3 Ti1 N1 C6 -125.17(19)
P2 Ti1 N1 C6 -37.28(17)
P1 Ti1 N1 C6 145.26(19)
C27 Ti1 N1 C5 -122.2(2)
N2 Ti1 N1 C5 64.5(5)
N3 Ti1 N1 C5 60.4(2)
P2 Ti1 N1 C5 148.3(2)
P1 Ti1 N1 C5 -29.16(18)
C27 Ti1 N2 C36 6.9(2)
N1 Ti1 N2 C36 -179.8(4)
N3 Ti1 N2 C36 -175.5(2)
P2 Ti1 N2 C36 99.5(2)
P1 Ti1 N2 C36 -89.4(2)
C27 Ti1 N2 C32 -169.5(2)
N1 Ti1 N2 C32 3.9(5)
N3 Ti1 N2 C32 8.2(2)
P2 Ti1 N2 C32 -76.8(2)
P1 Ti1 N2 C32 94.2(2)
C27 Ti1 N3 C38 -175.5(4)
N2 Ti1 N3 C38 175.2(3)
N1 Ti1 N3 C38 -5.7(2)
P2 Ti1 N3 C38 -80.6(2)
P1 Ti1 N3 C38 69.3(2)
C27 Ti1 N3 C37 2.2(5)
N2 Ti1 N3 C37 -7.10(19)
N1 Ti1 N3 C37 172.0(2)
P2 Ti1 N3 C37 97.09(19)
P1 Ti1 N3 C37 -112.98(19)
C4 P1 C1 C2 -48.5(2)
C24 P1 C1 C2 -161.0(2)
Ti1 P1 C1 C2 58.1(2)
C4 P1 C1 C3 76.0(2)
C24 P1 C1 C3 -36.5(3)
Ti1 P1 C1 C3 -177.43(19)
C24 P1 C4 C22 31.2(3)
C1 P1 C4 C22 -79.0(3)
Ti1 P1 C4 C22 159.4(2)
C24 P1 C4 C5 -150.9(2)
C1 P1 C4 C5 99.0(2)
Ti1 P1 C4 C5 -22.6(2)
C22 C4 C5 C19 -0.6(4)
P1 C4 C5 C19 -178.6(2)
C22 C4 C5 N1 -176.8(2)
P1 C4 C5 N1 5.1(3)
C6 N1 C5 C4 -150.7(2)
Ti1 N1 C5 C4 23.8(3)
C6 N1 C5 C19 33.3(4)
Ti1 N1 C5 C19 -152.2(2)
C5 N1 C6 C7 32.0(4)
Ti1 N1 C6 C7 -142.7(2)
C5 N1 C6 C11 -151.6(2)
Ti1 N1 C6 C11 33.7(3)
N1 C6 C7 C8 179.8(3)
C11 C6 C7 C8 3.3(4)
C6 C7 C8 C9 -0.9(5)
C7 C8 C9 C10 -1.2(4)
C7 C8 C9 C18 -179.9(3)
C8 C9 C10 C11 0.7(4)
C18 C9 C10 C11 179.3(3)
C9 C10 C11 C6 1.9(4)
C9 C10 C11 P2 -179.4(2)
C7 C6 C11 C10 -3.8(4)
N1 C6 C11 C10 179.5(2)
C7 C6 C11 P2 177.3(2)
N1 C6 C11 P2 0.7(3)
C12 P2 C11 C10 -74.1(3)
C15 P2 C11 C10 35.5(3)
Ti1 P2 C11 C10 156.9(2)
C12 P2 C11 C6 104.7(2)
C15 P2 C11 C6 -145.7(2)
Ti1 P2 C11 C6 -24.3(2)
C11 P2 C12 C14 -45.0(3)
C15 P2 C12 C14 -156.7(3)
Ti1 P2 C12 C14 61.4(3)
C11 P2 C12 C13 -174.0(2)
C15 P2 C12 C13 74.3(3)
Ti1 P2 C12 C13 -67.6(3)
C11 P2 C15 C17 -81.2(3)
C12 P2 C15 C17 26.3(3)
Ti1 P2 C15 C17 172.2(2)
C11 P2 C15 C16 153.5(2)
C12 P2 C15 C16 -99.0(3)
Ti1 P2 C15 C16 46.9(3)
C4 C5 C19 C20 1.4(4)
N1 C5 C19 C20 177.5(3)
C5 C19 C20 C21 -0.9(4)
C19 C20 C21 C22 -0.5(4)
C19 C20 C21 C23 179.1(3)
C20 C21 C22 C4 1.3(4)
C23 C21 C22 C4 -178.3(3)
C5 C4 C22 C21 -0.8(4)
P1 C4 C22 C21 177.0(2)
C4 P1 C24 C26 -174.5(2)
C1 P1 C24 C26 -65.0(2)
Ti1 P1 C24 C26 73.5(2)
C4 P1 C24 C25 64.0(2)
C1 P1 C24 C25 173.4(2)
Ti1 P1 C24 C25 -48.0(2)
N2 Ti1 C27 C28 77.9(12)
N1 Ti1 C27 C28 -100.7(12)
N3 Ti1 C27 C28 69.0(14)
P2 Ti1 C27 C28 -25.5(12)
P1 Ti1 C27 C28 -176.4(12)
Ti1 C27 C28 C30 48.2(13)
Ti1 C27 C28 C31 166.2(11)
Ti1 C27 C28 C29 -73.5(13)
C36 N2 C32 C33 -5.4(4)
Ti1 N2 C32 C33 171.3(2)
C36 N2 C32 C37 175.3(3)
Ti1 N2 C32 C37 -8.0(3)
N2 C32 C33 C34 2.8(5)
C37 C32 C33 C34 -178.0(3)
C32 C33 C34 C35 1.8(5)
C33 C34 C35 C36 -3.3(5)
C34 C35 C36 N2 0.3(5)
C32 N2 C36 C35 4.0(4)
Ti1 N2 C36 C35 -172.5(2)
C38 N3 C37 C41 1.7(4)
Ti1 N3 C37 C41 -176.2(2)
C38 N3 C37 C32 -176.7(3)
Ti1 N3 C37 C32 5.4(3)
N2 C32 C37 N3 1.5(4)
C33 C32 C37 N3 -177.7(3)
N2 C32 C37 C41 -176.8(3)
C33 C32 C37 C41 3.9(5)
C37 N3 C38 C39 -1.8(4)
Ti1 N3 C38 C39 175.9(2)
N3 C38 C39 C40 0.5(5)
C38 C39 C40 C41 0.9(5)
C39 C40 C41 C37 -0.9(5)
N3 C37 C41 C40 -0.4(5)
C32 C37 C41 C40 177.9(3)
